data_7042638
loop_
_publ_author_name
'Yao, Chenhui'
'Yang, Yang'
'Xu, Shaoan'
'ma, haiyan'

_publ_section_title
;
 Potassium complexes supported by monoanionic tetradentate amino-phenolate
 ligands: synthesis, structure and catalysis in ring-opening
 polymerization of rac-lactide
;
_journal_name_full 'Dalton Trans.'
_journal_paper_doi 10.1039/C7DT00812K
_journal_year 2017
_chemical_formula_moiety 'C80 H106 K2 N6 O2'
_chemical_formula_sum 'C80 H106 K2 N6 O2'
_chemical_formula_weight 1261.90
_space_group_crystal_system monoclinic
_space_group_IT_number 14
_space_group_name_Hall '-P 2yn'
_space_group_name_H-M_alt 'P 1 21/n 1'
_symmetry_space_group_name_Hall '-P 2yn'
_symmetry_space_group_name_H-M 'P 1 21/n 1'
_atom_sites_solution_hydrogens mixed
_atom_sites_solution_primary direct
_audit_creation_date 2017-01-12
_audit_creation_method
;
Olex2 1.2
(compiled 2016.11.30 svn.r3356 for OlexSys, GUI svn.r5269)
;
_audit_update_record
;
2017-03-03 deposited with the CCDC.
2017-04-04 downloaded from the CCDC.
;
_cell_angle_alpha 90
_cell_angle_beta 100.3480(10)
_cell_angle_gamma 90
_cell_formula_units_Z 4
_cell_length_a 23.1335(15)
_cell_length_b 13.8361(9)
_cell_length_c 24.8293(17)
_cell_measurement_reflns_used 9990
_cell_measurement_temperature 130
_cell_measurement_theta_max 27.396
_cell_measurement_theta_min 2.22
_cell_volume 7818.0(9)
_computing_cell_refinement 'SAINT v7.68A (Bruker, 2009)'
_computing_data_reduction 'SAINT v7.68A (Bruker, 2009)'
_computing_molecular_graphics 'Olex2 (Dolomanov et al., 2009)'
_computing_publication_material 'Olex2 (Dolomanov et al., 2009)'
_computing_structure_refinement 'ShelXL (Sheldrick, 2015)'
_computing_structure_solution 'ShelXT (Sheldrick, 2015)'
_diffrn_ambient_temperature 130
_diffrn_measured_fraction_theta_full 0.994
_diffrn_measured_fraction_theta_max 0.994
_diffrn_measurement_device_type 'Bruker APEX-II CCD'
_diffrn_measurement_method '\f and \w scans'
_diffrn_radiation_monochromator graphite
_diffrn_radiation_type MoK\a
_diffrn_radiation_wavelength 0.71073
_diffrn_reflns_av_R_equivalents 0.0445
_diffrn_reflns_av_unetI/netI 0.0534
_diffrn_reflns_Laue_measured_fraction_full 0.994
_diffrn_reflns_Laue_measured_fraction_max 0.994
_diffrn_reflns_limit_h_max 33
_diffrn_reflns_limit_h_min -21
_diffrn_reflns_limit_k_max 19
_diffrn_reflns_limit_k_min -19
_diffrn_reflns_limit_l_max 35
_diffrn_reflns_limit_l_min -35
_diffrn_reflns_number 79715
_diffrn_reflns_point_group_measured_fraction_full 0.994
_diffrn_reflns_point_group_measured_fraction_max 0.994
_diffrn_reflns_theta_full 25.499
_diffrn_reflns_theta_max 30.55
_diffrn_reflns_theta_min 0.83
_diffrn_standards_number 0
_exptl_absorpt_coefficient_mu 0.167
_exptl_absorpt_correction_T_max 0.7461
_exptl_absorpt_correction_T_min 0.7074
_exptl_absorpt_correction_type multi-scan
_exptl_absorpt_process_details
;
SADABS-2008/1 (Bruker,2008) was used for absorption correction.
wR2(int) was 0.0490 before and 0.0424 after correction.
The Ratio of minimum to maximum transmission is 0.9481.
The \l/2 correction factor is 0.0015.
;
_exptl_crystal_colour colourless
_exptl_crystal_colour_primary colourless
_exptl_crystal_density_diffrn 1.072
_exptl_crystal_description block
_exptl_crystal_F_000 2728
_exptl_crystal_size_max 0.32
_exptl_crystal_size_mid 0.3
_exptl_crystal_size_min 0.25
_refine_diff_density_max 1.670
_refine_diff_density_min -0.851
_refine_diff_density_rms 0.074
_refine_ls_extinction_method none
_refine_ls_goodness_of_fit_ref 1.017
_refine_ls_hydrogen_treatment mixed
_refine_ls_matrix_type full
_refine_ls_number_parameters 835
_refine_ls_number_reflns 14479
_refine_ls_number_restraints 129
_refine_ls_restrained_S_all 1.062
_refine_ls_R_factor_all 0.0973
_refine_ls_R_factor_gt 0.0734
_refine_ls_shift/su_max 0.020
_refine_ls_shift/su_mean 0.000
_refine_ls_structure_factor_coef Fsqd
_refine_ls_weighting_details 'w=1/[\s^2^(Fo^2^)+(0.1249P)^2^+12.5605P] where P=(Fo^2^+2Fc^2^)/3'
_refine_ls_weighting_scheme calc
_refine_ls_wR_factor_gt 0.1969
_refine_ls_wR_factor_ref 0.2270
_reflns_Friedel_coverage 0.000
_reflns_number_gt 10722
_reflns_number_total 14479
_reflns_threshold_expression 'I > 2\s(I)'
_cod_data_source_file c7dt00812k2.cif
_cod_data_source_block mo_dm16262_0m
_cod_database_code 7042638
_shelx_space_group_comment
;
The symmetry employed for this shelxl refinement is uniquely defined
by the following loop, which should always be used as a source of
symmetry information in preference to the above space-group names.
They are only intended as comments.
;
_shelx_estimated_absorpt_t_max 0.959
_shelx_estimated_absorpt_t_min 0.948
_olex2_refinement_description
;
1. Fixed Uiso
 At 1.2 times of:
  All C(H) groups, All C(H,H) groups
 At 1.5 times of:
  All C(H,H,H) groups
2. Restrained distances
 C80-C79
 1.52 with sigma of 0.02
3. Rigid bond restraints
 N4, C79
 with sigma for 1-2 distances of 0.001 and sigma for 1-3 distances of 0.001
 C79, C80
 with sigma for 1-2 distances of 0.005 and sigma for 1-3 distances of 0.005
4. Uiso/Uaniso restraints and constraints
N4 \\sim C77 \\sim C78 \\sim C79 \\sim C80: within 2A with sigma of 0.005 and
sigma for terminal atoms of 0.01
C17 \\sim C20 \\sim C21 \\sim C22 \\sim C23 \\sim C24 \\sim C25: within 2A with
sigma of 0.005 and sigma for terminal atoms of 0.01
Uanis(C80) \\sim Ueq, Uanis(C79) \\sim Ueq, Uanis(C77) \\sim Ueq, Uanis(C78)
\\sim Ueq, Uanis(C20) \\sim Ueq, Uanis(C21) \\sim Ueq, Uanis(C22) \\sim Ueq,
Uanis(C23) \\sim Ueq, Uanis(C24) \\sim Ueq, Uanis(C25) \\sim Ueq: with sigma of
0.005 and sigma for terminal atoms of 0.01
5.a Secondary CH2 refined with riding coordinates:
 C1(H1A,H1B), C21(H21A,H21B), C22(H22A,H22B), C26(H26A,H26B), C35(H35A,H35B),
 C36(H36A,H36B), C37(H37A,H37B), C39(H39A,H39B), C41(H41A,H41B), C66(H66A,H66B),
  C76(H76A,H76B), C77(H77A,H77B), C79(H79A,H79B)
5.b Aromatic/amide H refined with riding coordinates:
 C3(H3), C5(H5), C12(H12), C13(H13), C14(H14), C15(H15), C16(H16), C23(H23),
 C24(H24), C25(H25), C28(H28), C29(H29), C30(H30), C31(H31), C43(H43), C45(H45),
  C52(H52), C53(H53), C54(H54), C55(H55), C56(H56), C61(H61), C62(H62),
 C63(H63), C64(H64), C65(H65), C69(H69), C70(H70), C71(H71), C72(H72)
5.c Idealised Me refined as rotating group:
 C9(H9A,H9B,H9C), C10(H10A,H10B,H10C), C18(H18A,H18B,H18C), C19(H19A,H19B,
 H19C), C33(H33A,H33B,H33C), C34(H34A,H34B,H34C), C38(H38A,H38B,H38C), C40(H40A,
 H40B,H40C), C49(H49A,H49B,H49C), C50(H50A,H50B,H50C), C58(H58A,H58B,H58C),
 C59(H59A,H59B,H59C), C73(H73A,H73B,H73C), C74(H74A,H74B,H74C), C78(H78A,H78B,
 H78C), C80(H80A,H80B,H80C)
;
_shelx_shelxl_version_number 2016/6
_olex2_submission_special_instructions 'No special instructions were received'

loop_
_space_group_symop_operation_xyz
'x, y, z'
'-x+1/2, y+1/2, -z+1/2'
'-x, -y, -z'
'x-1/2, -y-1/2, z-1/2'

loop_
_atom_site_label
_atom_site_type_symbol
_atom_site_fract_x
_atom_site_fract_y
_atom_site_fract_z
_atom_site_U_iso_or_equiv
_atom_site_adp_type
_atom_site_occupancy
_atom_site_site_symmetry_order
_atom_site_calc_flag
_atom_site_refinement_flags_posn
_atom_site_refinement_flags_adp
K1 K 0.39531(3) 0.23428(5) 0.61075(3) 0.02566(17) Uani 1 1 d . .
K2 K 0.29384(3) 0.45740(5) 0.57182(3) 0.02950(18) Uani 1 1 d . .
O1 O 0.34907(9) 0.36957(16) 0.65913(8) 0.0296(5) Uani 1 1 d . .
O2 O 0.32886(10) 0.30822(15) 0.52540(8) 0.0278(5) Uani 1 1 d . .
N1 N 0.48892(11) 0.35296(18) 0.67706(10) 0.0258(5) Uani 1 1 d . .
N2 N 0.51331(10) 0.19085(17) 0.59211(10) 0.0232(5) Uani 1 1 d . .
N3 N 0.36289(11) 0.51786(18) 0.48686(10) 0.0267(5) Uani 1 1 d . .
N4 N 0.31240(18) 0.6659(2) 0.56511(15) 0.0542(8) Uani 1 1 d . U
N5 N 0.61031(12) 0.1806(2) 0.77199(11) 0.0357(6) Uani 1 1 d . .
N6 N 0.27635(12) 0.7142(2) 0.37338(12) 0.0362(7) Uani 1 1 d . .
C1 C 0.46330(14) 0.4515(2) 0.67765(14) 0.0307(7) Uani 1 1 d . .
H1A H 0.442448 0.467398 0.640312 0.037 Uiso 1 1 calc R .
H1B H 0.495604 0.498698 0.687527 0.037 Uiso 1 1 calc R .
C2 C 0.42117(14) 0.4620(2) 0.71702(14) 0.0338(7) Uani 1 1 d . .
C3 C 0.43722(15) 0.5187(3) 0.76337(16) 0.0430(9) Uani 1 1 d . .
H3 H 0.474644 0.549169 0.769531 0.052 Uiso 1 1 calc R .
C4 C 0.40036(16) 0.5324(3) 0.80095(16) 0.0461(10) Uani 1 1 d . .
C5 C 0.34668(15) 0.4832(3) 0.79098(14) 0.0417(9) Uani 1 1 d . .
H5 H 0.321327 0.489514 0.816929 0.050 Uiso 1 1 calc R .
C6 C 0.32819(14) 0.4250(3) 0.74493(13) 0.0335(7) Uani 1 1 d . .
C7 C 0.36502(14) 0.4162(2) 0.70480(12) 0.0289(7) Uani 1 1 d . .
C8 C 0.26933(15) 0.3695(3) 0.73490(13) 0.0362(8) Uani 1 1 d . .
C9 C 0.28155(17) 0.2606(3) 0.73350(16) 0.0431(9) Uani 1 1 d . .
H9A H 0.244239 0.225283 0.727007 0.065 Uiso 1 1 calc GR .
H9B H 0.304923 0.240506 0.768607 0.065 Uiso 1 1 calc GR .
H9C H 0.303305 0.246573 0.703989 0.065 Uiso 1 1 calc GR .
C10 C 0.23366(17) 0.3865(3) 0.78081(15) 0.0489(10) Uani 1 1 d . .
H10A H 0.225838 0.455779 0.783661 0.073 Uiso 1 1 calc GR .
H10B H 0.256106 0.363228 0.815647 0.073 Uiso 1 1 calc GR .
H10C H 0.196340 0.351413 0.772325 0.073 Uiso 1 1 calc GR .
C11 C 0.23015(13) 0.4059(3) 0.68219(13) 0.0333(7) Uani 1 1 d . .
C12 C 0.20569(16) 0.3456(3) 0.63926(14) 0.0412(8) Uani 1 1 d . .
H12 H 0.215061 0.278667 0.640931 0.049 Uiso 1 1 calc R .
C13 C 0.16783(17) 0.3817(4) 0.59410(17) 0.0559(12) Uani 1 1 d . .
H13 H 0.151881 0.339588 0.565006 0.067 Uiso 1 1 calc R .
C14 C 0.15312(18) 0.4785(5) 0.59108(19) 0.0674(14) Uani 1 1 d . .
H14 H 0.126375 0.502860 0.560550 0.081 Uiso 1 1 calc R .
C15 C 0.1779(2) 0.5396(4) 0.6332(2) 0.0671(13) Uani 1 1 d . .
H15 H 0.168572 0.606582 0.631373 0.081 Uiso 1 1 calc R .
C16 C 0.21603(18) 0.5032(3) 0.67769(17) 0.0523(10) Uani 1 1 d . .
H16 H 0.233091 0.546033 0.706032 0.063 Uiso 1 1 calc R .
C17 C 0.42073(19) 0.6052(4) 0.84861(19) 0.0590(11) Uani 1 1 d . U
C18 C 0.37630(18) 0.5995(4) 0.88992(18) 0.0634(13) Uani 1 1 d . .
H18A H 0.337174 0.619649 0.871309 0.095 Uiso 1 1 calc GR .
H18B H 0.389647 0.642318 0.921099 0.095 Uiso 1 1 calc GR .
H18C H 0.374505 0.532888 0.902974 0.095 Uiso 1 1 calc GR .
C19 C 0.4194(2) 0.7072(3) 0.82557(19) 0.0572(11) Uani 1 1 d . .
H19A H 0.447012 0.711932 0.800051 0.086 Uiso 1 1 calc GR .
H19B H 0.430599 0.753305 0.855583 0.086 Uiso 1 1 calc GR .
H19C H 0.379600 0.722057 0.806229 0.086 Uiso 1 1 calc GR .
C20 C 0.4803(2) 0.5791(5) 0.8791(2) 0.0754(12) Uani 1 1 d . U
C21 C 0.5233(3) 0.6520(5) 0.8896(3) 0.0972(15) Uani 1 1 d . U
H21A H 0.507347 0.705482 0.909058 0.117 Uiso 1 1 calc R .
H21B H 0.530063 0.677783 0.854083 0.117 Uiso 1 1 calc R .
C22 C 0.5806(3) 0.6237(7) 0.9219(3) 0.1195(18) Uani 1 1 d . U
H22A H 0.610529 0.635079 0.898759 0.143 Uiso 1 1 calc R .
H22B H 0.589306 0.668987 0.953228 0.143 Uiso 1 1 calc R .
C23 C 0.5893(4) 0.5291(7) 0.9433(4) 0.1210(18) Uani 1 1 d . U
H23 H 0.622307 0.514496 0.970826 0.145 Uiso 1 1 calc R .
C24 C 0.5493(3) 0.4585(7) 0.9234(3) 0.1171(18) Uani 1 1 d . U
H24 H 0.558456 0.392476 0.931174 0.141 Uiso 1 1 calc R .
C25 C 0.4940(3) 0.4841(6) 0.8913(3) 0.0999(15) Uani 1 1 d . U
H25 H 0.466371 0.434962 0.878132 0.120 Uiso 1 1 calc R .
C26 C 0.52025(14) 0.3231(2) 0.73187(12) 0.0287(7) Uani 1 1 d . .
H26A H 0.509105 0.366806 0.759877 0.034 Uiso 1 1 calc R .
H26B H 0.563121 0.329454 0.733247 0.034 Uiso 1 1 calc R .
C27 C 0.50631(14) 0.2205(2) 0.74518(12) 0.0306(7) Uani 1 1 d . .
C28 C 0.44755(15) 0.1915(3) 0.73908(14) 0.0383(8) Uani 1 1 d . .
H28 H 0.417494 0.237980 0.728170 0.046 Uiso 1 1 calc R .
C29 C 0.43194(18) 0.0979(3) 0.74840(17) 0.0511(10) Uani 1 1 d . .
H29 H 0.391663 0.080310 0.743990 0.061 Uiso 1 1 calc R .
C30 C 0.4751(2) 0.0297(3) 0.76417(18) 0.0561(11) Uani 1 1 d . .
H30 H 0.464654 -0.035487 0.769690 0.067 Uiso 1 1 calc R .
C31 C 0.53375(18) 0.0560(3) 0.77197(16) 0.0444(9) Uani 1 1 d . .
H31 H 0.563280 0.008787 0.783127 0.053 Uiso 1 1 calc R .
C32 C 0.54996(15) 0.1513(2) 0.76361(13) 0.0331(7) Uani 1 1 d . .
C33 C 0.65335(17) 0.1043(3) 0.76889(17) 0.0485(9) Uani 1 1 d . .
H33A H 0.655836 0.061691 0.800765 0.073 Uiso 1 1 calc GR .
H33B H 0.691901 0.133362 0.768506 0.073 Uiso 1 1 calc GR .
H33C H 0.641154 0.066652 0.735336 0.073 Uiso 1 1 calc GR .
C34 C 0.62770(19) 0.2380(3) 0.82164(15) 0.0487(10) Uani 1 1 d . .
H34A H 0.598551 0.288926 0.823001 0.073 Uiso 1 1 calc GR .
H34B H 0.666191 0.267401 0.821398 0.073 Uiso 1 1 calc GR .
H34C H 0.630007 0.196193 0.853812 0.073 Uiso 1 1 calc GR .
C35 C 0.52950(13) 0.3531(2) 0.63780(12) 0.0258(6) Uani 1 1 d . .
H35A H 0.562515 0.397448 0.651316 0.031 Uiso 1 1 calc R .
H35B H 0.508611 0.378693 0.602371 0.031 Uiso 1 1 calc R .
C36 C 0.55429(13) 0.2541(2) 0.62828(12) 0.0249(6) Uani 1 1 d . .
H36A H 0.590143 0.262719 0.612222 0.030 Uiso 1 1 calc R .
H36B H 0.566011 0.221535 0.664092 0.030 Uiso 1 1 calc R .
C37 C 0.52584(14) 0.0885(2) 0.60591(13) 0.0299(7) Uani 1 1 d . .
H37A H 0.496204 0.048348 0.582191 0.036 Uiso 1 1 calc R .
H37B H 0.520788 0.077815 0.644220 0.036 Uiso 1 1 calc R .
C38 C 0.58667(16) 0.0529(3) 0.60003(15) 0.0403(8) Uani 1 1 d . .
H38A H 0.593075 0.065313 0.562689 0.060 Uiso 1 1 calc GR .
H38B H 0.589580 -0.016696 0.607442 0.060 Uiso 1 1 calc GR .
H38C H 0.616503 0.087066 0.626160 0.060 Uiso 1 1 calc GR .
C39 C 0.51698(14) 0.2136(2) 0.53483(12) 0.0286(7) Uani 1 1 d . .
H39A H 0.558372 0.206721 0.530099 0.034 Uiso 1 1 calc R .
H39B H 0.505670 0.282087 0.527685 0.034 Uiso 1 1 calc R .
C40 C 0.47881(17) 0.1513(3) 0.49252(14) 0.0393(8) Uani 1 1 d . .
H40A H 0.479765 0.176572 0.455823 0.059 Uiso 1 1 calc GR .
H40B H 0.438297 0.152068 0.499115 0.059 Uiso 1 1 calc GR .
H40C H 0.493667 0.084780 0.495237 0.059 Uiso 1 1 calc GR .
C41 C 0.40608(14) 0.4390(2) 0.48736(13) 0.0277(7) Uani 1 1 d . .
H41A H 0.421002 0.420040 0.525796 0.033 Uiso 1 1 calc R .
H41B H 0.439799 0.463573 0.471860 0.033 Uiso 1 1 calc R .
C42 C 0.38184(13) 0.3507(2) 0.45569(12) 0.0252(6) Uani 1 1 d . .
C43 C 0.39688(13) 0.3302(2) 0.40547(13) 0.0283(7) Uani 1 1 d . .
H43 H 0.424486 0.370769 0.392381 0.034 Uiso 1 1 calc R .
C44 C 0.37302(14) 0.2522(2) 0.37325(12) 0.0295(7) Uani 1 1 d . .
C45 C 0.33289(14) 0.1952(2) 0.39382(12) 0.0295(7) Uani 1 1 d . .
H45 H 0.315512 0.142510 0.372241 0.035 Uiso 1 1 calc R .
C46 C 0.31651(14) 0.2109(2) 0.44468(12) 0.0280(7) Uani 1 1 d . .
C47 C 0.34178(13) 0.2902(2) 0.47772(12) 0.0251(6) Uani 1 1 d . .
C48 C 0.26963(15) 0.1496(2) 0.46509(13) 0.0307(7) Uani 1 1 d . .
C49 C 0.24783(19) 0.0658(3) 0.42595(15) 0.0465(9) Uani 1 1 d . .
H49A H 0.227919 0.091952 0.390798 0.070 Uiso 1 1 calc GR .
H49B H 0.220311 0.025780 0.441926 0.070 Uiso 1 1 calc GR .
H49C H 0.281382 0.026387 0.420195 0.070 Uiso 1 1 calc GR .
C50 C 0.21629(15) 0.2132(3) 0.46875(15) 0.0395(8) Uani 1 1 d . .
H50A H 0.228107 0.265633 0.494958 0.059 Uiso 1 1 calc GR .
H50B H 0.185787 0.174088 0.480992 0.059 Uiso 1 1 calc GR .
H50C H 0.200855 0.240632 0.432637 0.059 Uiso 1 1 calc GR .
C51 C 0.29562(14) 0.1027(2) 0.52038(12) 0.0272(6) Uani 1 1 d . .
C52 C 0.27095(14) 0.1138(2) 0.56724(13) 0.0308(7) Uani 1 1 d . .
H52 H 0.237489 0.153994 0.566238 0.037 Uiso 1 1 calc R .
C53 C 0.29500(16) 0.0663(2) 0.61556(14) 0.0366(8) Uani 1 1 d . .
H53 H 0.277612 0.074374 0.647142 0.044 Uiso 1 1 calc R .
C54 C 0.34366(16) 0.0077(2) 0.61824(14) 0.0375(8) Uani 1 1 d . .
H54 H 0.359918 -0.024034 0.651443 0.045 Uiso 1 1 calc R .
C55 C 0.36850(16) -0.0043(2) 0.57201(15) 0.0367(8) Uani 1 1 d . .
H55 H 0.401785 -0.045000 0.573193 0.044 Uiso 1 1 calc R .
C56 C 0.34472(15) 0.0432(2) 0.52389(14) 0.0331(7) Uani 1 1 d . .
H56 H 0.362393 0.034855 0.492493 0.040 Uiso 1 1 calc R .
C57 C 0.38967(15) 0.2377(3) 0.31634(13) 0.0352(8) Uani 1 1 d . .
C58 C 0.3562(2) 0.1531(3) 0.28509(14) 0.0455(9) Uani 1 1 d . .
H58A H 0.366414 0.092958 0.305449 0.068 Uiso 1 1 calc GR .
H58B H 0.366952 0.147773 0.248786 0.068 Uiso 1 1 calc GR .
H58C H 0.313814 0.164457 0.281072 0.068 Uiso 1 1 calc GR .
C59 C 0.45574(18) 0.2156(4) 0.32393(17) 0.0571(12) Uani 1 1 d . .
H59A H 0.478121 0.271433 0.340689 0.086 Uiso 1 1 calc GR .
H59B H 0.466408 0.202233 0.288212 0.086 Uiso 1 1 calc GR .
H59C H 0.464810 0.159084 0.347727 0.086 Uiso 1 1 calc GR .
C60 C 0.37288(15) 0.3296(3) 0.28196(13) 0.0342(7) Uani 1 1 d . .
C61 C 0.40493(19) 0.3622(4) 0.24324(16) 0.0539(11) Uani 1 1 d . .
H61 H 0.439121 0.328085 0.238014 0.065 Uiso 1 1 calc R .
C62 C 0.3877(2) 0.4438(4) 0.21220(18) 0.0702(16) Uani 1 1 d . .
H62 H 0.410473 0.465829 0.186377 0.084 Uiso 1 1 calc R .
C63 C 0.3380(2) 0.4930(3) 0.21852(19) 0.0692(16) Uani 1 1 d . .
H63 H 0.326467 0.549107 0.197189 0.083 Uiso 1 1 calc R .
C64 C 0.3049(2) 0.4618(3) 0.25538(17) 0.0525(11) Uani 1 1 d . .
H64 H 0.269925 0.495048 0.259261 0.063 Uiso 1 1 calc R .
C65 C 0.32270(16) 0.3808(3) 0.28717(14) 0.0393(8) Uani 1 1 d . .
H65 H 0.299859 0.360026 0.313200 0.047 Uiso 1 1 calc R .
C66 C 0.33884(14) 0.5504(2) 0.43024(13) 0.0294(7) Uani 1 1 d . .
H66A H 0.350560 0.503726 0.403930 0.035 Uiso 1 1 calc R .
H66B H 0.356157 0.613855 0.423851 0.035 Uiso 1 1 calc R .
C67 C 0.27263(14) 0.5592(2) 0.41963(12) 0.0276(7) Uani 1 1 d . .
C68 C 0.24300(15) 0.6395(2) 0.39301(13) 0.0325(7) Uani 1 1 d . .
C69 C 0.18202(15) 0.6448(3) 0.38762(16) 0.0417(8) Uani 1 1 d . .
H69 H 0.161776 0.699337 0.370171 0.050 Uiso 1 1 calc R .
C70 C 0.15056(16) 0.5717(3) 0.40737(17) 0.0486(10) Uani 1 1 d . .
H70 H 0.109128 0.577119 0.403999 0.058 Uiso 1 1 calc R .
C71 C 0.17915(16) 0.4911(3) 0.43194(15) 0.0428(9) Uani 1 1 d . .
H71 H 0.157521 0.440292 0.444752 0.051 Uiso 1 1 calc R .
C72 C 0.23959(15) 0.4852(2) 0.43765(13) 0.0335(7) Uani 1 1 d . .
H72 H 0.259189 0.429469 0.454242 0.040 Uiso 1 1 calc R .
C73 C 0.29779(16) 0.6865(3) 0.32365(14) 0.0397(8) Uani 1 1 d . .
H73A H 0.319389 0.625428 0.329865 0.060 Uiso 1 1 calc GR .
H73B H 0.323956 0.737020 0.314203 0.060 Uiso 1 1 calc GR .
H73C H 0.264399 0.678595 0.293529 0.060 Uiso 1 1 calc GR .
C74 C 0.2474(2) 0.8090(3) 0.3654(2) 0.0580(12) Uani 1 1 d . .
H74A H 0.214662 0.805682 0.334339 0.087 Uiso 1 1 calc GR .
H74B H 0.275772 0.857600 0.357986 0.087 Uiso 1 1 calc GR .
H74C H 0.232453 0.826908 0.398541 0.087 Uiso 1 1 calc GR .
C75 C 0.39207(16) 0.5983(2) 0.52001(15) 0.0350(8) Uani 1 1 d . .
C76 C 0.35264(16) 0.6833(2) 0.52635(15) 0.0379(8) Uani 1 1 d . .
H76A H 0.377506 0.740024 0.538972 0.045 Uiso 1 1 calc R .
H76B H 0.329125 0.699325 0.490080 0.045 Uiso 1 1 calc R .
C77 C 0.2526(2) 0.7053(4) 0.5421(2) 0.0710(12) Uani 1 1 d . U
H77A H 0.225693 0.687538 0.567316 0.085 Uiso 1 1 calc R .
H77B H 0.238255 0.672613 0.506780 0.085 Uiso 1 1 calc R .
C78 C 0.2482(3) 0.8129(4) 0.5327(3) 0.0962(18) Uani 1 1 d . U
H78A H 0.277251 0.832986 0.510607 0.144 Uiso 1 1 calc GR .
H78B H 0.255919 0.846505 0.567989 0.144 Uiso 1 1 calc GR .
H78C H 0.208694 0.829117 0.513322 0.144 Uiso 1 1 calc GR .
C79 C 0.3434(3) 0.6961(5) 0.6204(2) 0.0962(15) Uani 1 1 d D U
H79A H 0.385089 0.676841 0.623436 0.115 Uiso 1 1 calc R .
H79B H 0.342607 0.767590 0.621423 0.115 Uiso 1 1 calc R .
C80 C 0.3252(4) 0.6642(6) 0.6662(3) 0.133(3) Uani 1 1 d D U
H80A H 0.287115 0.693311 0.668457 0.200 Uiso 1 1 calc GR .
H80B H 0.354061 0.682581 0.698462 0.200 Uiso 1 1 calc GR .
H80C H 0.321319 0.593696 0.664693 0.200 Uiso 1 1 calc GR .
H75A H 0.4073(13) 0.577(2) 0.5556(14) 0.019(8) Uiso 1 1 d . .
H75B H 0.4240(16) 0.621(3) 0.5036(14) 0.031(9) Uiso 1 1 d . .

loop_
_atom_site_aniso_label
_atom_site_aniso_U_11
_atom_site_aniso_U_22
_atom_site_aniso_U_33
_atom_site_aniso_U_23
_atom_site_aniso_U_13
_atom_site_aniso_U_12
K1 0.0238(3) 0.0277(3) 0.0255(3) -0.0019(3) 0.0045(2) -0.0003(3)
K2 0.0329(4) 0.0262(3) 0.0302(4) 0.0005(3) 0.0078(3) -0.0017(3)
O1 0.0273(11) 0.0391(13) 0.0222(10) -0.0060(9) 0.0037(8) 0.0029(9)
O2 0.0368(12) 0.0255(11) 0.0208(10) 0.0008(8) 0.0046(9) -0.0028(9)
N1 0.0252(13) 0.0274(13) 0.0249(13) -0.0047(10) 0.0050(10) 0.0032(10)
N2 0.0248(13) 0.0221(12) 0.0229(12) -0.0006(10) 0.0053(10) 0.0019(10)
N3 0.0291(13) 0.0233(13) 0.0263(13) 0.0049(10) 0.0009(10) -0.0025(10)
N4 0.085(2) 0.0311(15) 0.0540(17) -0.0087(13) 0.0333(16) -0.0171(15)
N5 0.0340(15) 0.0373(16) 0.0328(15) -0.0002(12) -0.0021(12) 0.0005(12)
N6 0.0341(15) 0.0255(14) 0.0455(17) 0.0073(12) -0.0021(13) 0.0027(12)
C1 0.0283(16) 0.0277(16) 0.0369(17) -0.0056(13) 0.0078(13) 0.0033(13)
C2 0.0289(17) 0.0371(18) 0.0354(18) -0.0103(14) 0.0059(14) 0.0049(14)
C3 0.0268(17) 0.051(2) 0.051(2) -0.0226(18) 0.0049(15) 0.0036(16)
C4 0.0303(18) 0.064(3) 0.044(2) -0.0255(19) 0.0051(15) 0.0055(17)
C5 0.0306(18) 0.062(2) 0.0331(18) -0.0158(17) 0.0083(14) 0.0089(17)
C6 0.0269(16) 0.0451(19) 0.0282(16) -0.0065(14) 0.0045(13) 0.0062(14)
C7 0.0290(16) 0.0322(17) 0.0248(15) -0.0051(13) 0.0030(12) 0.0084(13)
C8 0.0331(18) 0.049(2) 0.0274(16) -0.0054(15) 0.0081(14) 0.0026(15)
C9 0.040(2) 0.049(2) 0.041(2) 0.0037(17) 0.0078(16) -0.0005(17)
C10 0.040(2) 0.074(3) 0.036(2) -0.0117(19) 0.0158(16) -0.0036(19)
C11 0.0222(15) 0.047(2) 0.0316(17) -0.0062(15) 0.0086(13) 0.0012(14)
C12 0.0354(19) 0.054(2) 0.0348(18) -0.0016(16) 0.0083(15) -0.0125(17)
C13 0.037(2) 0.087(3) 0.041(2) -0.001(2) -0.0013(17) -0.023(2)
C14 0.034(2) 0.112(4) 0.053(3) 0.021(3) -0.0020(19) 0.010(2)
C15 0.053(3) 0.072(3) 0.075(3) 0.006(3) 0.009(2) 0.032(2)
C16 0.047(2) 0.059(3) 0.051(2) -0.012(2) 0.0062(18) 0.018(2)
C17 0.051(2) 0.072(3) 0.059(2) -0.026(2) 0.0211(19) 0.010(2)
C18 0.044(2) 0.096(4) 0.050(2) -0.041(2) 0.0072(19) 0.010(2)
C19 0.065(3) 0.046(2) 0.067(3) -0.027(2) 0.029(2) -0.014(2)
C20 0.064(2) 0.091(2) 0.071(2) -0.028(2) 0.0131(18) 0.001(2)
C21 0.084(3) 0.111(3) 0.094(3) -0.019(2) 0.008(2) -0.006(2)
C22 0.102(3) 0.135(3) 0.117(3) -0.013(3) 0.007(3) -0.006(3)
C23 0.101(3) 0.137(3) 0.118(3) -0.011(3) 0.000(3) 0.006(3)
C24 0.097(3) 0.130(3) 0.119(3) 0.007(3) 0.005(3) 0.005(3)
C25 0.084(3) 0.110(3) 0.098(3) 0.008(3) -0.006(2) 0.001(2)
C26 0.0269(16) 0.0349(17) 0.0235(15) -0.0064(13) 0.0028(12) 0.0014(13)
C27 0.0311(17) 0.0417(19) 0.0188(14) -0.0036(13) 0.0036(12) -0.0010(14)
C28 0.0337(18) 0.051(2) 0.0304(17) 0.0018(15) 0.0049(14) -0.0032(16)
C29 0.041(2) 0.064(3) 0.047(2) 0.007(2) 0.0032(17) -0.018(2)
C30 0.061(3) 0.049(2) 0.055(2) 0.009(2) 0.003(2) -0.019(2)
C31 0.048(2) 0.041(2) 0.041(2) 0.0081(16) -0.0002(17) -0.0011(17)
C32 0.0371(18) 0.0378(18) 0.0232(15) -0.0003(13) 0.0023(13) -0.0025(14)
C33 0.043(2) 0.046(2) 0.054(2) 0.0089(18) 0.0018(18) 0.0106(17)
C34 0.052(2) 0.051(2) 0.036(2) -0.0026(17) -0.0120(17) -0.0076(19)
C35 0.0242(15) 0.0258(15) 0.0277(15) -0.0031(12) 0.0061(12) 0.0001(12)
C36 0.0213(14) 0.0294(16) 0.0242(14) -0.0023(12) 0.0051(11) 0.0007(12)
C37 0.0373(17) 0.0238(15) 0.0276(16) 0.0012(12) 0.0033(13) -0.0004(13)
C38 0.048(2) 0.0322(18) 0.0379(19) -0.0030(15) -0.0004(16) 0.0176(16)
C39 0.0326(17) 0.0297(16) 0.0235(15) 0.0030(12) 0.0050(12) 0.0014(13)
C40 0.051(2) 0.0326(18) 0.0298(17) -0.0014(14) -0.0043(15) 0.0078(16)
C41 0.0269(15) 0.0261(16) 0.0282(16) 0.0053(12) 0.0001(12) -0.0020(12)
C42 0.0271(15) 0.0248(15) 0.0221(14) 0.0040(12) 0.0000(12) 0.0015(12)
C43 0.0266(16) 0.0287(16) 0.0296(16) 0.0102(13) 0.0055(12) 0.0051(12)
C44 0.0355(17) 0.0299(16) 0.0223(15) 0.0044(12) 0.0033(13) 0.0081(13)
C45 0.0373(17) 0.0268(16) 0.0222(15) 0.0019(12) -0.0007(13) 0.0027(13)
C46 0.0331(17) 0.0262(15) 0.0225(15) 0.0044(12) -0.0005(12) -0.0015(13)
C47 0.0280(15) 0.0243(15) 0.0222(14) 0.0038(12) 0.0025(12) 0.0016(12)
C48 0.0369(18) 0.0278(16) 0.0262(16) -0.0011(13) 0.0028(13) -0.0086(14)
C49 0.058(2) 0.047(2) 0.0326(19) -0.0082(16) 0.0036(17) -0.0243(19)
C50 0.0317(18) 0.045(2) 0.0389(19) 0.0060(16) -0.0017(14) -0.0049(15)
C51 0.0324(16) 0.0207(14) 0.0284(16) -0.0018(12) 0.0055(13) -0.0093(12)
C52 0.0317(17) 0.0294(16) 0.0330(17) 0.0026(13) 0.0106(13) -0.0045(13)
C53 0.047(2) 0.0337(18) 0.0325(17) 0.0053(14) 0.0165(15) -0.0046(15)
C54 0.048(2) 0.0293(17) 0.0348(18) 0.0087(14) 0.0074(15) -0.0039(15)
C55 0.0390(19) 0.0256(16) 0.046(2) 0.0048(14) 0.0102(15) -0.0009(14)
C56 0.0425(19) 0.0259(16) 0.0343(17) -0.0017(13) 0.0160(14) -0.0047(14)
C57 0.0384(18) 0.044(2) 0.0240(16) 0.0043(14) 0.0074(13) 0.0119(15)
C58 0.075(3) 0.037(2) 0.0236(17) 0.0012(14) 0.0087(17) 0.0121(19)
C59 0.046(2) 0.087(3) 0.040(2) 0.004(2) 0.0114(17) 0.030(2)
C60 0.0363(18) 0.0420(19) 0.0224(15) 0.0058(14) -0.0002(13) -0.0068(15)
C61 0.045(2) 0.079(3) 0.036(2) 0.016(2) 0.0025(17) -0.018(2)
C62 0.069(3) 0.090(4) 0.046(2) 0.031(2) -0.006(2) -0.044(3)
C63 0.084(4) 0.052(3) 0.054(3) 0.027(2) -0.035(2) -0.038(3)
C64 0.062(3) 0.034(2) 0.048(2) 0.0064(17) -0.025(2) -0.0046(18)
C65 0.045(2) 0.0340(18) 0.0346(18) 0.0060(15) -0.0041(15) 0.0011(16)
C66 0.0307(16) 0.0269(16) 0.0300(16) 0.0084(13) 0.0041(13) -0.0013(13)
C67 0.0295(16) 0.0278(16) 0.0250(15) -0.0022(12) 0.0030(12) -0.0016(13)
C68 0.0335(17) 0.0294(17) 0.0329(17) -0.0036(13) 0.0015(14) 0.0018(13)
C69 0.0313(18) 0.040(2) 0.052(2) -0.0009(16) 0.0010(16) 0.0083(15)
C70 0.0286(18) 0.058(2) 0.059(2) -0.006(2) 0.0079(17) -0.0019(17)
C71 0.038(2) 0.049(2) 0.043(2) -0.0043(17) 0.0098(16) -0.0131(17)
C72 0.0364(18) 0.0323(17) 0.0310(17) -0.0011(13) 0.0040(14) -0.0047(14)
C73 0.0365(19) 0.048(2) 0.0305(17) 0.0133(15) -0.0049(14) -0.0046(16)
C74 0.056(3) 0.0282(19) 0.086(3) 0.010(2) 0.002(2) 0.0071(18)
C75 0.0386(19) 0.0282(17) 0.0353(19) 0.0042(14) -0.0015(15) -0.0073(14)
C76 0.0415(19) 0.0274(17) 0.044(2) 0.0051(14) 0.0059(15) -0.0087(14)
C77 0.087(3) 0.053(2) 0.085(2) -0.007(2) 0.047(2) -0.006(2)
C78 0.108(4) 0.060(3) 0.134(5) -0.008(3) 0.057(4) 0.009(3)
C79 0.131(3) 0.088(3) 0.071(2) -0.026(2) 0.023(2) -0.038(3)
C80 0.193(6) 0.117(5) 0.088(4) 0.002(4) 0.018(4) -0.008(5)

loop_
_atom_type_symbol
_atom_type_description
_atom_type_scat_dispersion_real
_atom_type_scat_dispersion_imag
_atom_type_scat_source
C C 0.0033 0.0016 'International Tables Vol C Tables 4.2.6.8 and 6.1.1.4'
H H 0.0000 0.0000 'International Tables Vol C Tables 4.2.6.8 and 6.1.1.4'
K K 0.2009 0.2494 'International Tables Vol C Tables 4.2.6.8 and 6.1.1.4'
N N 0.0061 0.0033 'International Tables Vol C Tables 4.2.6.8 and 6.1.1.4'
O O 0.0106 0.0060 'International Tables Vol C Tables 4.2.6.8 and 6.1.1.4'

loop_
_geom_angle_atom_site_label_1
_geom_angle_atom_site_label_2
_geom_angle_atom_site_label_3
_geom_angle
O1 K1 O2 81.88(7)
O1 K1 N1 70.12(7)
O1 K1 N2 135.08(7)
O1 K1 C28 77.66(8)
O1 K1 C35 89.85(7)
O1 K1 C47 100.33(7)
O1 K1 C51 113.94(7)
O1 K1 C52 96.25(8)
O1 K1 C53 98.17(8)
O1 K1 C54 118.16(8)
O1 K1 C55 139.32(8)
O2 K1 N1 120.07(7)
O2 K1 N2 112.73(7)
O2 K1 C28 158.95(8)
O2 K1 C35 110.46(7)
O2 K1 C47 19.65(7)
O2 K1 C51 56.35(7)
O2 K1 C52 65.30(7)
O2 K1 C53 89.43(8)
O2 K1 C54 104.35(8)
O2 K1 C55 95.67(8)
N1 K1 C28 56.75(8)
N1 K1 C35 24.86(7)
N1 K1 C47 120.97(7)
N1 K1 C51 172.82(7)
N1 K1 C52 163.25(8)
N1 K1 C53 144.75(8)
N1 K1 C54 135.56(8)
N1 K1 C55 139.25(8)
N2 K1 N1 65.87(7)
N2 K1 C28 85.65(8)
N2 K1 C35 45.33(7)
N2 K1 C47 94.63(7)
N2 K1 C51 108.98(7)
N2 K1 C52 128.65(8)
N2 K1 C53 123.06(8)
N2 K1 C54 99.70(8)
N2 K1 C55 83.42(8)
C28 K1 C35 74.60(8)
C28 K1 C47 177.32(9)
C28 K1 C51 129.12(8)
C28 K1 C52 111.94(8)
C28 K1 C53 88.65(9)
C28 K1 C54 81.36(9)
C28 K1 C55 96.61(9)
C47 K1 C35 103.71(7)
C47 K1 C51 53.28(7)
C47 K1 C55 86.07(8)
C51 K1 C35 148.16(7)
C51 K1 C55 41.23(8)
C52 K1 C35 171.85(8)
C52 K1 C47 69.92(8)
C52 K1 C51 23.69(8)
C52 K1 C54 42.18(8)
C52 K1 C55 48.09(8)
C53 K1 C35 159.49(8)
C53 K1 C47 93.42(8)
C53 K1 C51 42.02(8)
C53 K1 C52 24.24(8)
C53 K1 C54 23.82(9)
C53 K1 C55 41.15(9)
C54 K1 C35 138.02(8)
C54 K1 C47 101.21(8)
C54 K1 C51 48.74(8)
C54 K1 C55 23.30(9)
C55 K1 C35 127.93(8)
O1 K2 N3 118.23(7)
O1 K2 N4 116.83(10)
O1 K2 C7 18.79(7)
O1 K2 C11 56.86(7)
O1 K2 C12 67.03(8)
O1 K2 C13 91.66(9)
O1 K2 C14 105.21(9)
O1 K2 C16 72.64(8)
O1 K2 C72 156.27(8)
O1 K2 C75 108.60(8)
O2 K2 O1 81.46(7)
O2 K2 N3 69.86(7)
O2 K2 N4 134.94(9)
O2 K2 C7 99.30(7)
O2 K2 C11 114.19(8)
O2 K2 C12 97.26(9)
O2 K2 C13 100.56(11)
O2 K2 C14 121.46(12)
O2 K2 C16 136.85(9)
O2 K2 C72 74.86(8)
O2 K2 C75 90.27(8)
N3 K2 C7 119.79(8)
N3 K2 C11 171.59(8)
N3 K2 C12 164.04(9)
N3 K2 C13 145.48(9)
N3 K2 C14 136.51(10)
N3 K2 C16 153.20(9)
N3 K2 C72 54.55(8)
N3 K2 C75 25.50(8)
N4 K2 N3 65.22(8)
N4 K2 C7 99.62(10)
N4 K2 C11 109.92(9)
N4 K2 C12 127.61(10)
N4 K2 C13 118.33(13)
N4 K2 C14 94.46(13)
N4 K2 C16 87.99(10)
N4 K2 C72 82.14(9)
N4 K2 C75 45.70(9)
C7 K2 C16 62.23(8)
C11 K2 C7 53.10(8)
C11 K2 C16 23.07(9)
C11 K2 C75 146.53(9)
C12 K2 C7 70.46(8)
C12 K2 C11 23.95(9)
C12 K2 C14 42.36(12)
C12 K2 C16 40.98(10)
C12 K2 C72 114.03(9)
C12 K2 C75 170.46(9)
C13 K2 C7 94.16(9)
C13 K2 C11 42.53(9)
C13 K2 C12 24.67(10)
C13 K2 C14 23.91(13)
C13 K2 C16 47.92(11)
C13 K2 C72 91.09(9)
C13 K2 C75 158.33(11)
C14 K2 C7 100.61(9)
C14 K2 C11 48.69(9)
C14 K2 C16 40.66(11)
C14 K2 C75 136.50(12)
C72 K2 C7 172.81(8)
C72 K2 C11 132.93(8)
C72 K2 C14 86.15(10)
C72 K2 C16 124.91(9)
C72 K2 C75 73.56(8)
C75 K2 C7 102.62(8)
C75 K2 C16 130.26(10)
K1 O1 K2 97.71(7)
C7 O1 K1 134.10(18)
C7 O1 K2 120.88(19)
K2 O2 K1 97.98(7)
C47 O2 K1 118.05(18)
C47 O2 K2 135.09(18)
C1 N1 K1 105.07(17)
C26 N1 K1 122.89(18)
C26 N1 C1 112.1(2)
C35 N1 K1 97.01(16)
C35 N1 C1 108.0(2)
C35 N1 C26 110.1(2)
C36 N2 K1 107.45(16)
C36 N2 C37 110.6(2)
C36 N2 C39 108.6(2)
C37 N2 K1 108.18(18)
C37 N2 C39 112.8(2)
C39 N2 K1 109.10(17)
C41 N3 K2 103.53(17)
C41 N3 C66 111.7(2)
C66 N3 K2 126.63(18)
C75 N3 K2 93.81(19)
C75 N3 C41 108.1(2)
C75 N3 C66 110.9(2)
C76 N4 K2 108.4(2)
C76 N4 C77 109.8(3)
C76 N4 C79 107.5(4)
C77 N4 K2 104.2(2)
C79 N4 K2 106.0(3)
C79 N4 C77 120.4(4)
C32 N5 C33 116.3(3)
C32 N5 C34 112.9(3)
C34 N5 C33 110.5(3)
C68 N6 C73 112.7(3)
C68 N6 C74 115.5(3)
C73 N6 C74 109.6(3)
N1 C1 H1A 108.8
N1 C1 H1B 108.8
N1 C1 C2 113.6(3)
H1A C1 H1B 107.7
C2 C1 H1A 108.8
C2 C1 H1B 108.8
C3 C2 C1 119.0(3)
C3 C2 C7 121.6(3)
C7 C2 C1 119.3(3)
C2 C3 H3 119.0
C4 C3 C2 122.0(3)
C4 C3 H3 119.0
C3 C4 C5 116.6(3)
C3 C4 C17 117.4(3)
C5 C4 C17 125.9(3)
C4 C5 H5 118.1
C4 C5 C6 123.7(3)
C6 C5 H5 118.1
C5 C6 C7 119.1(3)
C5 C6 C8 123.3(3)
C7 C6 C8 117.7(3)
O1 C7 K2 40.33(14)
O1 C7 C2 120.7(3)
O1 C7 C6 122.7(3)
C2 C7 K2 112.8(2)
C2 C7 C6 116.6(3)
C6 C7 K2 114.2(2)
C9 C8 C6 109.4(3)
C9 C8 C10 107.0(3)
C9 C8 C11 112.7(3)
C10 C8 C6 112.2(3)
C11 C8 C6 110.0(3)
C11 C8 C10 105.5(3)
C8 C9 H9A 109.5
C8 C9 H9B 109.5
C8 C9 H9C 109.5
H9A C9 H9B 109.5
H9A C9 H9C 109.5
H9B C9 H9C 109.5
C8 C10 H10A 109.5
C8 C10 H10B 109.5
C8 C10 H10C 109.5
H10A C10 H10B 109.5
H10A C10 H10C 109.5
H10B C10 H10C 109.5
C8 C11 K2 118.60(19)
C12 C11 K2 71.64(19)
C12 C11 C8 123.5(3)
C16 C11 K2 82.1(2)
C16 C11 C8 118.8(3)
C16 C11 C12 117.6(3)
K2 C12 H12 109.1
C11 C12 K2 84.4(2)
C11 C12 H12 119.5
C13 C12 K2 77.0(2)
C13 C12 C11 120.9(4)
C13 C12 H12 119.5
K2 C13 H13 107.9
C12 C13 K2 78.3(2)
C12 C13 H13 119.7
C14 C13 K2 84.1(3)
C14 C13 C12 120.5(4)
C14 C13 H13 119.7
K2 C14 H14 115.0
C13 C14 K2 72.0(2)
C13 C14 H14 120.4
C13 C14 C15 119.1(4)
C15 C14 K2 83.2(3)
C15 C14 H14 120.4
K2 C15 H15 118.7
C14 C15 K2 73.7(3)
C14 C15 H15 120.0
C16 C15 K2 78.5(2)
C16 C15 C14 119.9(5)
C16 C15 H15 120.0
K2 C16 H16 117.9
C11 C16 K2 74.9(2)
C11 C16 H16 119.1
C15 C16 K2 78.8(3)
C15 C16 C11 121.8(4)
C15 C16 H16 119.1
C4 C17 C18 108.5(4)
C19 C17 C4 109.3(4)
C19 C17 C18 108.6(4)
C20 C17 C4 110.8(4)
C20 C17 C18 107.9(4)
C20 C17 C19 111.7(4)
C17 C18 H18A 109.5
C17 C18 H18B 109.5
C17 C18 H18C 109.5
H18A C18 H18B 109.5
H18A C18 H18C 109.5
H18B C18 H18C 109.5
C17 C19 H19A 109.5
C17 C19 H19B 109.5
C17 C19 H19C 109.5
H19A C19 H19B 109.5
H19A C19 H19C 109.5
H19B C19 H19C 109.5
C21 C20 C17 118.6(6)
C25 C20 C17 120.0(5)
C25 C20 C21 121.1(6)
C20 C21 H21A 108.1
C20 C21 H21B 108.1
C20 C21 C22 116.6(7)
H21A C21 H21B 107.3
C22 C21 H21A 108.1
C22 C21 H21B 108.1
C21 C22 H22A 107.2
C21 C22 H22B 107.2
H22A C22 H22B 106.9
C23 C22 C21 120.4(8)
C23 C22 H22A 107.2
C23 C22 H22B 107.2
C22 C23 H23 120.6
C24 C23 C22 118.7(8)
C24 C23 H23 120.6
C23 C24 H24 119.9
C23 C24 C25 120.2(8)
C25 C24 H24 119.9
C20 C25 C24 120.7(7)
C20 C25 H25 119.7
C24 C25 H25 119.7
N1 C26 H26A 109.2
N1 C26 H26B 109.2
N1 C26 C27 112.1(2)
H26A C26 H26B 107.9
C27 C26 H26A 109.2
C27 C26 H26B 109.2
C28 C27 C26 119.2(3)
C28 C27 C32 117.9(3)
C32 C27 C26 122.9(3)
K1 C28 H28 58.2
C27 C28 K1 103.7(2)
C27 C28 H28 119.0
C29 C28 K1 105.9(2)
C29 C28 C27 122.1(4)
C29 C28 H28 119.0
C28 C29 H29 120.2
C28 C29 C30 119.6(4)
C30 C29 H29 120.2
C29 C30 H30 120.0
C29 C30 C31 120.1(4)
C31 C30 H30 120.0
C30 C31 H31 119.6
C30 C31 C32 120.7(4)
C32 C31 H31 119.6
C27 C32 N5 118.6(3)
C31 C32 N5 121.7(3)
C31 C32 C27 119.6(3)
N5 C33 H33A 109.5
N5 C33 H33B 109.5
N5 C33 H33C 109.5
H33A C33 H33B 109.5
H33A C33 H33C 109.5
H33B C33 H33C 109.5
N5 C34 H34A 109.5
N5 C34 H34B 109.5
N5 C34 H34C 109.5
H34A C34 H34B 109.5
H34A C34 H34C 109.5
H34B C34 H34C 109.5
K1 C35 H35A 165.5
K1 C35 H35B 73.8
N1 C35 K1 58.13(14)
N1 C35 H35A 108.8
N1 C35 H35B 108.8
N1 C35 C36 113.9(2)
H35A C35 H35B 107.7
C36 C35 K1 83.81(16)
C36 C35 H35A 108.8
C36 C35 H35B 108.8
N2 C36 C35 114.3(2)
N2 C36 H36A 108.7
N2 C36 H36B 108.7
C35 C36 H36A 108.7
C35 C36 H36B 108.7
H36A C36 H36B 107.6
N2 C37 H37A 108.3
N2 C37 H37B 108.3
N2 C37 C38 115.8(3)
H37A C37 H37B 107.4
C38 C37 H37A 108.3
C38 C37 H37B 108.3
C37 C38 H38A 109.5
C37 C38 H38B 109.5
C37 C38 H38C 109.5
H38A C38 H38B 109.5
H38A C38 H38C 109.5
H38B C38 H38C 109.5
N2 C39 H39A 108.6
N2 C39 H39B 108.6
N2 C39 C40 114.8(3)
H39A C39 H39B 107.5
C40 C39 H39A 108.6
C40 C39 H39B 108.6
C39 C40 H40A 109.5
C39 C40 H40B 109.5
C39 C40 H40C 109.5
H40A C40 H40B 109.5
H40A C40 H40C 109.5
H40B C40 H40C 109.5
N3 C41 H41A 108.8
N3 C41 H41B 108.8
N3 C41 C42 114.0(2)
H41A C41 H41B 107.6
C42 C41 H41A 108.8
C42 C41 H41B 108.8
C43 C42 C41 120.4(3)
C43 C42 C47 120.7(3)
C47 C42 C41 118.8(3)
C42 C43 H43 118.8
C42 C43 C44 122.5(3)
C44 C43 H43 118.8
C43 C44 C57 119.1(3)
C45 C44 C43 116.8(3)
C45 C44 C57 124.0(3)
C44 C45 H45 118.2
C44 C45 C46 123.6(3)
C46 C45 H45 118.2
C45 C46 C47 119.2(3)
C45 C46 C48 122.3(3)
C47 C46 C48 118.4(3)
O2 C47 K1 42.30(14)
O2 C47 C42 120.6(3)
O2 C47 C46 122.2(3)
C42 C47 K1 110.92(18)
C42 C47 C46 117.1(3)
C46 C47 K1 114.98(18)
C46 C48 C49 112.3(3)
C46 C48 C51 110.0(2)
C49 C48 C51 106.1(3)
C50 C48 C46 109.0(3)
C50 C48 C49 107.1(3)
C50 C48 C51 112.3(3)
C48 C49 H49A 109.5
C48 C49 H49B 109.5
C48 C49 H49C 109.5
H49A C49 H49B 109.5
H49A C49 H49C 109.5
H49B C49 H49C 109.5
C48 C50 H50A 109.5
C48 C50 H50B 109.5
C48 C50 H50C 109.5
H50A C50 H50B 109.5
H50A C50 H50C 109.5
H50B C50 H50C 109.5
C48 C51 K1 117.90(18)
C52 C51 K1 73.98(18)
C52 C51 C48 123.1(3)
C56 C51 K1 80.12(18)
C56 C51 C48 119.2(3)
C56 C51 C52 117.7(3)
K1 C52 H52 111.5
C51 C52 K1 82.33(18)
C51 C52 H52 119.8
C53 C52 K1 76.64(19)
C53 C52 C51 120.5(3)
C53 C52 H52 119.8
K1 C53 H53 110.6
C52 C53 K1 79.13(19)
C52 C53 H53 119.5
C54 C53 K1 80.9(2)
C54 C53 C52 121.0(3)
C54 C53 H53 119.5
K1 C54 H54 112.9
C53 C54 K1 75.2(2)
C53 C54 H54 120.4
C53 C54 C55 119.2(3)
C55 C54 K1 82.1(2)
C55 C54 H54 120.4
K1 C55 H55 116.9
C54 C55 K1 74.7(2)
C54 C55 H55 120.1
C54 C55 C56 119.9(3)
C56 C55 K1 79.13(19)
C56 C55 H55 120.1
K1 C56 H56 117.0
C51 C56 K1 76.65(18)
C51 C56 H56 119.1
C55 C56 K1 77.8(2)
C55 C56 C51 121.8(3)
C55 C56 H56 119.1
C58 C57 C44 112.1(3)
C58 C57 C59 108.1(3)
C58 C57 C60 107.2(3)
C59 C57 C44 108.7(3)
C59 C57 C60 112.2(3)
C60 C57 C44 108.7(3)
C57 C58 H58A 109.5
C57 C58 H58B 109.5
C57 C58 H58C 109.5
H58A C58 H58B 109.5
H58A C58 H58C 109.5
H58B C58 H58C 109.5
C57 C59 H59A 109.5
C57 C59 H59B 109.5
C57 C59 H59C 109.5
H59A C59 H59B 109.5
H59A C59 H59C 109.5
H59B C59 H59C 109.5
C61 C60 C57 122.5(3)
C65 C60 C57 120.1(3)
C65 C60 C61 117.3(3)
C60 C61 H61 119.6
C62 C61 C60 120.9(5)
C62 C61 H61 119.6
C61 C62 H62 119.8
C63 C62 C61 120.3(4)
C63 C62 H62 119.8
C62 C63 H63 119.9
C64 C63 C62 120.2(4)
C64 C63 H63 119.9
C63 C64 H64 120.3
C63 C64 C65 119.4(5)
C65 C64 H64 120.3
C60 C65 C64 121.8(4)
C60 C65 H65 119.1
C64 C65 H65 119.1
N3 C66 H66A 109.1
N3 C66 H66B 109.1
N3 C66 C67 112.6(3)
H66A C66 H66B 107.8
C67 C66 H66A 109.1
C67 C66 H66B 109.1
C68 C67 C66 122.6(3)
C72 C67 C66 118.7(3)
C72 C67 C68 118.7(3)
C67 C68 N6 119.0(3)
C69 C68 N6 121.9(3)
C69 C68 C67 119.1(3)
C68 C69 H69 119.6
C70 C69 C68 120.9(3)
C70 C69 H69 119.6
C69 C70 H70 119.8
C71 C70 C69 120.4(3)
C71 C70 H70 119.8
C70 C71 H71 120.4
C72 C71 C70 119.2(3)
C72 C71 H71 120.4
K2 C72 H72 54.1
C67 C72 K2 105.8(2)
C67 C72 H72 119.2
C71 C72 K2 107.4(2)
C71 C72 C67 121.7(3)
C71 C72 H72 119.2
N6 C73 H73A 109.5
N6 C73 H73B 109.5
N6 C73 H73C 109.5
H73A C73 H73B 109.5
H73A C73 H73C 109.5
H73B C73 H73C 109.5
N6 C74 H74A 109.5
N6 C74 H74B 109.5
N6 C74 H74C 109.5
H74A C74 H74B 109.5
H74A C74 H74C 109.5
H74B C74 H74C 109.5
K2 C75 H75A 68.4(19)
K2 C75 H75B 165(2)
N3 C75 K2 60.70(16)
N3 C75 C76 114.9(3)
N3 C75 H75A 110.6(19)
N3 C75 H75B 109(2)
C76 C75 K2 87.2(2)
C76 C75 H75A 105.8(19)
C76 C75 H75B 108(2)
H75A C75 H75B 108(3)
N4 C76 C75 113.8(3)
N4 C76 H76A 108.8
N4 C76 H76B 108.8
C75 C76 H76A 108.8
C75 C76 H76B 108.8
H76A C76 H76B 107.7
N4 C77 H77A 108.1
N4 C77 H77B 108.1
N4 C77 C78 116.7(5)
H77A C77 H77B 107.3
C78 C77 H77A 108.1
C78 C77 H77B 108.1
C77 C78 H78A 109.5
C77 C78 H78B 109.5
C77 C78 H78C 109.5
H78A C78 H78B 109.5
H78A C78 H78C 109.5
H78B C78 H78C 109.5
N4 C79 H79A 107.1
N4 C79 H79B 107.2
H79A C79 H79B 106.8
C80 C79 N4 120.7(6)
C80 C79 H79A 107.1
C80 C79 H79B 107.2
C79 C80 H80A 109.5
C79 C80 H80B 109.5
C79 C80 H80C 109.5
H80A C80 H80B 109.5
H80A C80 H80C 109.5
H80B C80 H80C 109.5

loop_
_geom_bond_atom_site_label_1
_geom_bond_atom_site_label_2
_geom_bond_distance
K1 O1 2.560(2)
K1 O2 2.594(2)
K1 N1 2.969(3)
K1 N2 2.912(2)
K1 C28 3.253(3)
K1 C35 3.470(3)
K1 C47 3.402(3)
K1 C51 3.436(3)
K1 C52 3.333(3)
K1 C53 3.302(3)
K1 C54 3.372(3)
K1 C55 3.463(3)
K2 O1 2.610(2)
K2 O2 2.565(2)
K2 N3 2.985(3)
K2 N4 2.925(3)
K2 C7 3.462(3)
K2 C11 3.411(3)
K2 C12 3.253(4)
K2 C13 3.237(4)
K2 C14 3.387(4)
K2 C16 3.500(4)
K2 C72 3.364(3)
K2 C75 3.416(4)
O1 C7 1.299(4)
O2 C47 1.296(4)
N1 C1 1.487(4)
N1 C26 1.481(4)
N1 C35 1.470(4)
N2 C36 1.471(4)
N2 C37 1.474(4)
N2 C39 1.474(4)
N3 C41 1.478(4)
N3 C66 1.486(4)
N3 C75 1.474(4)
N4 C76 1.474(5)
N4 C77 1.501(7)
N4 C79 1.491(7)
N5 C32 1.433(4)
N5 C33 1.463(5)
N5 C34 1.461(5)
N6 C68 1.427(4)
N6 C73 1.462(5)
N6 C74 1.470(5)
C1 H1A 0.9900
C1 H1B 0.9900
C1 C2 1.506(5)
C2 C3 1.388(5)
C2 C7 1.428(5)
C3 H3 0.9500
C3 C4 1.385(5)
C4 C5 1.399(5)
C4 C17 1.561(5)
C5 H5 0.9500
C5 C6 1.401(5)
C6 C7 1.428(4)
C6 C8 1.544(5)
C8 C9 1.534(5)
C8 C10 1.541(5)
C8 C11 1.537(5)
C9 H9A 0.9800
C9 H9B 0.9800
C9 H9C 0.9800
C10 H10A 0.9800
C10 H10B 0.9800
C10 H10C 0.9800
C11 C12 1.392(5)
C11 C16 1.385(6)
C12 H12 0.9500
C12 C13 1.386(6)
C13 H13 0.9500
C13 C14 1.380(7)
C14 H14 0.9500
C14 C15 1.386(7)
C15 H15 0.9500
C15 C16 1.380(6)
C16 H16 0.9500
C17 C18 1.579(6)
C17 C19 1.521(7)
C17 C20 1.492(7)
C18 H18A 0.9800
C18 H18B 0.9800
C18 H18C 0.9800
C19 H19A 0.9800
C19 H19B 0.9800
C19 H19C 0.9800
C20 C21 1.409(8)
C20 C25 1.373(9)
C21 H21A 0.9900
C21 H21B 0.9900
C21 C22 1.472(10)
C22 H22A 0.9900
C22 H22B 0.9900
C22 C23 1.414(11)
C23 H23 0.9500
C23 C24 1.375(11)
C24 H24 0.9500
C24 C25 1.425(10)
C25 H25 0.9500
C26 H26A 0.9900
C26 H26B 0.9900
C26 C27 1.506(5)
C27 C28 1.399(5)
C27 C32 1.406(5)
C28 H28 0.9500
C28 C29 1.376(6)
C29 H29 0.9500
C29 C30 1.379(6)
C30 H30 0.9500
C30 C31 1.384(6)
C31 H31 0.9500
C31 C32 1.396(5)
C33 H33A 0.9800
C33 H33B 0.9800
C33 H33C 0.9800
C34 H34A 0.9800
C34 H34B 0.9800
C34 H34C 0.9800
C35 H35A 0.9900
C35 H35B 0.9900
C35 C36 1.520(4)
C36 H36A 0.9900
C36 H36B 0.9900
C37 H37A 0.9900
C37 H37B 0.9900
C37 C38 1.523(5)
C38 H38A 0.9800
C38 H38B 0.9800
C38 H38C 0.9800
C39 H39A 0.9900
C39 H39B 0.9900
C39 C40 1.515(5)
C40 H40A 0.9800
C40 H40B 0.9800
C40 H40C 0.9800
C41 H41A 0.9900
C41 H41B 0.9900
C41 C42 1.505(4)
C42 C43 1.383(4)
C42 C47 1.428(4)
C43 H43 0.9500
C43 C44 1.397(5)
C44 C45 1.384(5)
C44 C57 1.543(4)
C45 H45 0.9500
C45 C46 1.399(4)
C46 C47 1.431(4)
C46 C48 1.534(4)
C48 C49 1.538(5)
C48 C50 1.532(5)
C48 C51 1.539(4)
C49 H49A 0.9800
C49 H49B 0.9800
C49 H49C 0.9800
C50 H50A 0.9800
C50 H50B 0.9800
C50 H50C 0.9800
C51 C52 1.393(4)
C51 C56 1.393(5)
C52 H52 0.9500
C52 C53 1.393(5)
C53 H53 0.9500
C53 C54 1.379(5)
C54 H54 0.9500
C54 C55 1.383(5)
C55 H55 0.9500
C55 C56 1.388(5)
C56 H56 0.9500
C57 C58 1.536(5)
C57 C59 1.537(5)
C57 C60 1.542(5)
C58 H58A 0.9800
C58 H58B 0.9800
C58 H58C 0.9800
C59 H59A 0.9800
C59 H59B 0.9800
C59 H59C 0.9800
C60 C61 1.391(5)
C60 C65 1.386(5)
C61 H61 0.9500
C61 C62 1.385(7)
C62 H62 0.9500
C62 C63 1.370(8)
C63 H63 0.9500
C63 C64 1.365(7)
C64 H64 0.9500
C64 C65 1.389(5)
C65 H65 0.9500
C66 H66A 0.9900
C66 H66B 0.9900
C66 C67 1.512(4)
C67 C68 1.406(4)
C67 C72 1.398(5)
C68 C69 1.395(5)
C69 H69 0.9500
C69 C70 1.386(6)
C70 H70 0.9500
C70 C71 1.382(6)
C71 H71 0.9500
C71 C72 1.382(5)
C72 H72 0.9500
C73 H73A 0.9800
C73 H73B 0.9800
C73 H73C 0.9800
C74 H74A 0.9800
C74 H74B 0.9800
C74 H74C 0.9800
C75 C76 1.514(5)
C75 H75A 0.94(3)
C75 H75B 0.96(4)
C76 H76A 0.9900
C76 H76B 0.9900
C77 H77A 0.9900
C77 H77B 0.9900
C77 C78 1.508(8)
C78 H78A 0.9800
C78 H78B 0.9800
C78 H78C 0.9800
C79 H79A 0.9900
C79 H79B 0.9900
C79 C80 1.354(9)
C80 H80A 0.9800
C80 H80B 0.9800
C80 H80C 0.9800

loop_
_geom_torsion_atom_site_label_1
_geom_torsion_atom_site_label_2
_geom_torsion_atom_site_label_3
_geom_torsion_atom_site_label_4
_geom_torsion
K1 O1 C7 K2 142.9(3)
K1 O1 C7 C2 52.9(4)
K1 O1 C7 C6 -127.3(3)
K1 O2 C47 C42 -88.1(3)
K1 O2 C47 C46 92.8(3)
K1 N1 C1 C2 78.1(3)
K1 N1 C26 C27 9.5(3)
K1 N1 C35 C36 -65.5(2)
K1 N2 C36 C35 -33.6(3)
K1 N2 C37 C38 -178.5(2)
K1 N2 C39 C40 -65.5(3)
K1 C28 C29 C30 117.8(4)
K1 C35 C36 N2 26.5(2)
K1 C51 C52 C53 -69.5(3)
K1 C51 C56 C55 66.3(3)
K1 C52 C53 C54 -72.4(3)
K1 C53 C54 C55 -71.9(3)
K1 C54 C55 C56 -67.5(3)
K1 C55 C56 C51 -65.7(3)
K2 O1 C7 C2 -89.9(3)
K2 O1 C7 C6 89.9(3)
K2 O2 C47 K1 139.2(3)
K2 O2 C47 C42 51.2(4)
K2 O2 C47 C46 -128.0(3)
K2 N3 C41 C42 80.3(2)
K2 N3 C66 C67 5.2(4)
K2 N3 C75 C76 -71.2(3)
K2 N4 C76 C75 -24.5(4)
K2 N4 C77 C78 -178.8(4)
K2 N4 C79 C80 -45.4(8)
K2 C11 C12 C13 -71.2(3)
K2 C11 C16 C15 66.1(4)
K2 C12 C13 C14 -75.9(4)
K2 C13 C14 C15 -71.1(4)
K2 C14 C15 C16 -65.8(4)
K2 C15 C16 C11 -64.2(4)
K2 C75 C76 N4 19.7(3)
N1 C1 C2 C3 110.8(4)
N1 C1 C2 C7 -71.4(4)
N1 C26 C27 C28 -51.0(4)
N1 C26 C27 C32 128.9(3)
N1 C35 C36 N2 77.5(3)
N3 C41 C42 C43 106.0(3)
N3 C41 C42 C47 -72.2(3)
N3 C66 C67 C68 134.5(3)
N3 C66 C67 C72 -44.7(4)
N3 C75 C76 N4 75.5(4)
N6 C68 C69 C70 -179.5(3)
C1 N1 C26 C27 136.1(3)
C1 N1 C35 K1 -108.4(2)
C1 N1 C35 C36 -173.9(2)
C1 C2 C3 C4 179.3(4)
C1 C2 C7 K2 -47.7(3)
C1 C2 C7 O1 -3.1(5)
C1 C2 C7 C6 177.1(3)
C2 C3 C4 C5 2.3(6)
C2 C3 C4 C17 -174.5(4)
C3 C2 C7 K2 130.1(3)
C3 C2 C7 O1 174.7(3)
C3 C2 C7 C6 -5.1(5)
C3 C4 C5 C6 -2.3(6)
C3 C4 C17 C18 -173.1(4)
C3 C4 C17 C19 68.7(5)
C3 C4 C17 C20 -54.9(6)
C4 C5 C6 C7 -1.4(6)
C4 C5 C6 C8 178.8(4)
C4 C17 C20 C21 131.1(5)
C4 C17 C20 C25 -42.1(7)
C5 C4 C17 C18 10.4(6)
C5 C4 C17 C19 -107.8(5)
C5 C4 C17 C20 128.7(5)
C5 C6 C7 K2 -129.6(3)
C5 C6 C7 O1 -174.8(3)
C5 C6 C7 C2 5.0(5)
C5 C6 C8 C9 -118.0(4)
C5 C6 C8 C10 0.6(5)
C5 C6 C8 C11 117.8(4)
C6 C8 C11 K2 39.8(3)
C6 C8 C11 C12 125.8(3)
C6 C8 C11 C16 -57.1(4)
C7 C2 C3 C4 1.5(6)
C7 C6 C8 C9 62.2(4)
C7 C6 C8 C10 -179.2(3)
C7 C6 C8 C11 -62.0(4)
C8 C6 C7 K2 50.2(4)
C8 C6 C7 O1 5.0(5)
C8 C6 C7 C2 -175.2(3)
C8 C11 C12 K2 -112.7(3)
C8 C11 C12 C13 176.1(3)
C8 C11 C16 K2 118.4(3)
C8 C11 C16 C15 -175.5(4)
C9 C8 C11 K2 -82.5(3)
C9 C8 C11 C12 3.5(5)
C9 C8 C11 C16 -179.4(3)
C10 C8 C11 K2 161.1(2)
C10 C8 C11 C12 -112.9(4)
C10 C8 C11 C16 64.2(4)
C11 C12 C13 K2 75.3(3)
C11 C12 C13 C14 -0.7(6)
C12 C11 C16 K2 -64.4(3)
C12 C11 C16 C15 1.7(6)
C12 C13 C14 K2 72.7(3)
C12 C13 C14 C15 1.6(7)
C13 C14 C15 K2 64.9(4)
C13 C14 C15 C16 -0.9(7)
C14 C15 C16 K2 63.3(4)
C14 C15 C16 C11 -0.8(7)
C16 C11 C12 K2 70.2(3)
C16 C11 C12 C13 -1.0(5)
C17 C4 C5 C6 174.2(4)
C17 C20 C21 C22 177.4(6)
C17 C20 C25 C24 -175.9(6)
C18 C17 C20 C21 -110.3(6)
C18 C17 C20 C25 76.5(6)
C19 C17 C20 C21 9.0(7)
C19 C17 C20 C25 -164.2(5)
C20 C21 C22 C23 -3.4(11)
C21 C20 C25 C24 11.0(11)
C21 C22 C23 C24 14.7(13)
C22 C23 C24 C25 -13.5(13)
C23 C24 C25 C20 0.8(12)
C25 C20 C21 C22 -9.4(10)
C26 N1 C1 C2 -57.7(3)
C26 N1 C35 K1 128.9(2)
C26 N1 C35 C36 63.4(3)
C26 C27 C28 K1 58.3(3)
C26 C27 C28 C29 177.3(3)
C26 C27 C32 N5 2.3(4)
C26 C27 C32 C31 -176.1(3)
C27 C28 C29 C30 -0.1(6)
C28 C27 C32 N5 -177.8(3)
C28 C27 C32 C31 3.8(5)
C28 C29 C30 C31 1.7(7)
C29 C30 C31 C32 -0.5(6)
C30 C31 C32 N5 179.3(4)
C30 C31 C32 C27 -2.3(6)
C32 C27 C28 K1 -121.6(3)
C32 C27 C28 C29 -2.6(5)
C33 N5 C32 C27 -155.7(3)
C33 N5 C32 C31 22.7(5)
C34 N5 C32 C27 75.0(4)
C34 N5 C32 C31 -106.6(4)
C35 N1 C1 C2 -179.2(3)
C35 N1 C26 C27 -103.6(3)
C36 N2 C37 C38 -61.1(3)
C36 N2 C39 C40 177.7(3)
C37 N2 C36 C35 -151.4(3)
C37 N2 C39 C40 54.8(3)
C39 N2 C36 C35 84.3(3)
C39 N2 C37 C38 60.7(3)
C41 N3 C66 C67 132.7(3)
C41 N3 C75 K2 -105.6(2)
C41 N3 C75 C76 -176.7(3)
C41 C42 C43 C44 -176.4(3)
C41 C42 C47 K1 -49.5(3)
C41 C42 C47 O2 -3.5(4)
C41 C42 C47 C46 175.7(3)
C42 C43 C44 C45 0.2(4)
C42 C43 C44 C57 176.7(3)
C43 C42 C47 K1 132.2(2)
C43 C42 C47 O2 178.3(3)
C43 C42 C47 C46 -2.5(4)
C43 C44 C45 C46 -1.3(5)
C43 C44 C57 C58 -175.9(3)
C43 C44 C57 C59 64.7(4)
C43 C44 C57 C60 -57.7(4)
C44 C45 C46 C47 0.5(5)
C44 C45 C46 C48 176.9(3)
C44 C57 C60 C61 147.1(3)
C44 C57 C60 C65 -35.9(4)
C45 C44 C57 C58 0.4(4)
C45 C44 C57 C59 -119.0(4)
C45 C44 C57 C60 118.6(3)
C45 C46 C47 K1 -131.5(2)
C45 C46 C47 O2 -179.4(3)
C45 C46 C47 C42 1.4(4)
C45 C46 C48 C49 4.9(4)
C45 C46 C48 C50 -113.6(3)
C45 C46 C48 C51 122.9(3)
C46 C48 C51 K1 36.3(3)
C46 C48 C51 C52 124.7(3)
C46 C48 C51 C56 -57.9(4)
C47 C42 C43 C44 1.8(5)
C47 C46 C48 C49 -178.6(3)
C47 C46 C48 C50 62.8(4)
C47 C46 C48 C51 -60.7(4)
C48 C46 C47 K1 51.9(3)
C48 C46 C47 O2 4.0(4)
C48 C46 C47 C42 -175.1(3)
C48 C51 C52 K1 -113.2(3)
C48 C51 C52 C53 177.3(3)
C48 C51 C56 K1 116.5(2)
C48 C51 C56 C55 -177.2(3)
C49 C48 C51 K1 158.0(2)
C49 C48 C51 C52 -113.6(3)
C49 C48 C51 C56 63.8(4)
C50 C48 C51 K1 -85.3(3)
C50 C48 C51 C52 3.1(4)
C50 C48 C51 C56 -179.5(3)
C51 C52 C53 K1 72.6(3)
C51 C52 C53 C54 0.2(5)
C52 C51 C56 K1 -65.9(2)
C52 C51 C56 C55 0.4(5)
C52 C53 C54 K1 71.4(3)
C52 C53 C54 C55 -0.5(5)
C53 C54 C55 K1 68.1(3)
C53 C54 C55 C56 0.6(5)
C54 C55 C56 K1 65.1(3)
C54 C55 C56 C51 -0.6(5)
C56 C51 C52 K1 69.4(3)
C56 C51 C52 C53 -0.1(5)
C57 C44 C45 C46 -177.7(3)
C57 C60 C61 C62 178.4(4)
C57 C60 C65 C64 -177.4(3)
C58 C57 C60 C61 -91.6(4)
C58 C57 C60 C65 85.4(4)
C59 C57 C60 C61 26.9(5)
C59 C57 C60 C65 -156.1(3)
C60 C61 C62 C63 -1.1(7)
C61 C60 C65 C64 -0.2(5)
C61 C62 C63 C64 -0.2(7)
C62 C63 C64 C65 1.3(6)
C63 C64 C65 C60 -1.1(6)
C65 C60 C61 C62 1.3(6)
C66 N3 C41 C42 -58.8(3)
C66 N3 C75 K2 131.7(2)
C66 N3 C75 C76 60.6(4)
C66 C67 C68 N6 2.3(5)
C66 C67 C68 C69 -176.3(3)
C66 C67 C72 K2 53.8(3)
C66 C67 C72 C71 176.5(3)
C67 C68 C69 C70 -0.9(5)
C68 C67 C72 K2 -125.4(3)
C68 C67 C72 C71 -2.7(5)
C68 C69 C70 C71 -1.2(6)
C69 C70 C71 C72 1.4(6)
C70 C71 C72 K2 122.5(3)
C70 C71 C72 C67 0.6(5)
C72 C67 C68 N6 -178.5(3)
C72 C67 C68 C69 2.8(5)
C73 N6 C68 C67 75.1(4)
C73 N6 C68 C69 -106.3(4)
C74 N6 C68 C67 -157.9(3)
C74 N6 C68 C69 20.7(5)
C75 N3 C41 C42 179.0(3)
C75 N3 C66 C67 -106.7(3)
C76 N4 C77 C78 -62.9(5)
C76 N4 C79 C80 -161.1(7)
C77 N4 C76 C75 -137.8(3)
C77 N4 C79 C80 72.3(9)
C79 N4 C76 C75 89.6(4)
C79 N4 C77 C78 62.7(6)

loop_
_smtbx_masks_void_nr
_smtbx_masks_void_average_x
_smtbx_masks_void_average_y
_smtbx_masks_void_average_z
_smtbx_masks_void_volume
_smtbx_masks_void_count_electrons
1 0.000 0.500 0.500 472.6 102.9
2 0.081 0.331 0.793 19.9 0.0
3 0.500 0.000 0.000 472.6 102.9
4 0.419 0.831 0.707 19.9 0.0
5 0.581 0.169 0.293 19.9 0.0
6 0.919 0.669 0.207 19.9 0.0
